data_2238965
loop_
_publ_author_name
'Elgazwy, Abdel-Sattar S. Hamad'
'Jones, Peter G.'

_publ_section_title
;
 A second polymorph of
 (<i>Z</i>)-3-amino-4-(2-phenylhydrazinylidene)-1<i>H</i>-pyrazol-5(4<i>H</i>)-one
;
_journal_coeditor_code ZQ2216
_journal_issue 2
_journal_name_full 'Acta Crystallographica Section E'
_journal_page_first o141
_journal_page_last o142
_journal_paper_doi 10.1107/S1600536814000427
_journal_volume 70
_journal_year 2014
_chemical_formula_iupac 'C9 H9 N5 O'
_chemical_formula_moiety 'C9 H9 N5 O'
_chemical_formula_sum 'C9 H9 N5 O'
_chemical_formula_weight 203.21
_chemical_melting_point_gt 120
_chemical_melting_point_lt 119
_chemical_name_common
;
(Z)-3-amino-4-(2-phenylhydrazono)pyrazol-5(4H)-one
;
_chemical_name_systematic (<i>Z</i>)-3-Amino-4-(2-phenylhydrazinylidene)-1<i>H</i>-pyrazol-5(4<i>H</i>)-one
_space_group_IT_number 2
_symmetry_cell_setting triclinic
_symmetry_space_group_name_Hall '-P 1'
_symmetry_space_group_name_H-M 'P -1'
_atom_sites_solution_hydrogens geom
_atom_sites_solution_primary direct
_atom_sites_solution_secondary difmap
_audit_creation_method SHELXL-97
_cell_angle_alpha 80.005(5)
_cell_angle_beta 81.271(5)
_cell_angle_gamma 70.512(5)
_cell_formula_units_Z 2
_cell_length_a 6.4433(4)
_cell_length_b 7.4563(5)
_cell_length_c 10.1989(6)
_cell_measurement_reflns_used 18469
_cell_measurement_temperature 100(2)
_cell_measurement_theta_max 31.4
_cell_measurement_theta_min 2.9
_cell_volume 452.58(5)
_computing_cell_refinement
;
CrysAlis PRO (Agilent, 2010)
;
_computing_data_collection
;
CrysAlis PRO (Agilent, 2010)
;
_computing_data_reduction
;
CrysAlis PRO (Agilent, 2010)
;
_computing_molecular_graphics 'XP in SHELXTL (Sheldrick, 2008)'
_computing_publication_material 'SHELXL97 (Sheldrick, 2008)'
_computing_structure_refinement 'SHELXL97 (Sheldrick, 2008)'
_computing_structure_solution 'SHELXS97 (Sheldrick, 2008)'
_diffrn_ambient_temperature 100(2)
_diffrn_detector_area_resol_mean 16.1419
_diffrn_measured_fraction_theta_full 0.971
_diffrn_measured_fraction_theta_max 0.951
_diffrn_measurement_device_type 'Oxford Diffraction Xcalibur Eos'
_diffrn_measurement_method \w-scan
_diffrn_radiation_monochromator graphite
_diffrn_radiation_source 'Enhance (Mo) X-ray Source'
_diffrn_radiation_type MoK\a
_diffrn_radiation_wavelength 0.71073
_diffrn_reflns_av_R_equivalents 0.0216
_diffrn_reflns_av_sigmaI/netI 0.0103
_diffrn_reflns_limit_h_max 9
_diffrn_reflns_limit_h_min -9
_diffrn_reflns_limit_k_max 10
_diffrn_reflns_limit_k_min -10
_diffrn_reflns_limit_l_max 14
_diffrn_reflns_limit_l_min -14
_diffrn_reflns_number 31042
_diffrn_reflns_theta_full 31.00
_diffrn_reflns_theta_max 31.45
_diffrn_reflns_theta_min 2.92
_exptl_absorpt_coefficient_mu 0.106
_exptl_absorpt_correction_T_max 1.000
_exptl_absorpt_correction_T_min 0.948
_exptl_absorpt_correction_type multi-scan
_exptl_absorpt_process_details
;
(CrysAlis PRO; Agilent, 2010)
;
_exptl_crystal_colour 'brown-orange dichroic'
_exptl_crystal_density_diffrn 1.491
_exptl_crystal_density_method 'not measured'
_exptl_crystal_description tablet
_exptl_crystal_F_000 212
_exptl_crystal_size_max 0.40
_exptl_crystal_size_mid 0.35
_exptl_crystal_size_min 0.15
_refine_diff_density_max 0.535
_refine_diff_density_min -0.185
_refine_ls_extinction_method none
_refine_ls_goodness_of_fit_ref 1.042
_refine_ls_hydrogen_treatment mixed
_refine_ls_matrix_type full
_refine_ls_number_parameters 152
_refine_ls_number_reflns 2848
_refine_ls_number_restraints 0
_refine_ls_restrained_S_all 1.042
_refine_ls_R_factor_all 0.0399
_refine_ls_R_factor_gt 0.0374
_refine_ls_shift/su_max 0.000
_refine_ls_shift/su_mean 0.000
_refine_ls_structure_factor_coef Fsqd
_refine_ls_weighting_details 'w=1/[\s^2^(Fo^2^)+(0.0618P)^2^+0.1329P] where P=(Fo^2^+2Fc^2^)/3'
_refine_ls_weighting_scheme calc
_refine_ls_wR_factor_gt 0.1046
_refine_ls_wR_factor_ref 0.1069
_reflns_number_gt 2649
_reflns_number_total 2848
_reflns_threshold_expression I>2sigma(I)
_cod_data_source_file zq2216sup1.cif
_cod_data_source_block I
_cod_original_cell_volume 452.57(5)
_cod_database_code 2238965
_cod_database_fobs_code 2238965

loop_
_symmetry_equiv_pos_as_xyz
'x, y, z'
'-x, -y, -z'

loop_
_atom_site_type_symbol
_atom_site_label
_atom_site_fract_x
_atom_site_fract_y
_atom_site_fract_z
_atom_site_U_iso_or_equiv
_atom_site_adp_type
_atom_site_calc_flag
_atom_site_refinement_flags
_atom_site_occupancy
_atom_site_symmetry_multiplicity
N N1 0.07044(12) 0.48559(11) 0.85055(7) 0.01658(16) Uani d . 1 1
H H01 -0.069(2) 0.523(2) 0.8985(14) 0.026(3) Uiso d . 1 1
N N2 0.26071(11) 0.45453(11) 0.91700(7) 0.01619(15) Uani d . 1 1
C C3 0.43103(13) 0.38930(11) 0.83013(8) 0.01377(16) Uani d . 1 1
C C4 0.36028(13) 0.37553(11) 0.70490(8) 0.01289(15) Uani d . 1 1
C C5 0.11746(13) 0.43979(11) 0.72476(8) 0.01381(16) Uani d . 1 1
C C11 0.53773(13) 0.20424(11) 0.39128(8) 0.01417(16) Uani d . 1 1
C C12 0.43303(15) 0.18095(12) 0.28826(9) 0.01816(17) Uani d . 1 1
H H12 0.2761 0.2239 0.2922 0.022 Uiso calc R 1 1
C C13 0.56037(17) 0.09431(13) 0.17965(9) 0.02246(19) Uani d . 1 1
H H13 0.4900 0.0798 0.1085 0.027 Uiso calc R 1 1
C C14 0.78986(17) 0.02890(13) 0.17463(9) 0.0239(2) Uani d . 1 1
H H14 0.8762 -0.0305 0.1004 0.029 Uiso calc R 1 1
C C15 0.89267(16) 0.05055(13) 0.27848(10) 0.02299(19) Uani d . 1 1
H H15 1.0495 0.0042 0.2754 0.028 Uiso calc R 1 1
C C16 0.76831(14) 0.13954(12) 0.38721(9) 0.01822(17) Uani d . 1 1
H H16 0.8392 0.1559 0.4574 0.022 Uiso calc R 1 1
N N3 0.64559(12) 0.33318(11) 0.85693(7) 0.01741(16) Uani d . 1 1
H H031 0.671(3) 0.370(2) 0.9308(16) 0.035(4) Uiso d . 1 1
H H032 0.743(2) 0.343(2) 0.7861(15) 0.032(4) Uiso d . 1 1
N N4 0.49280(11) 0.30196(10) 0.60388(7) 0.01314(14) Uani d . 1 1
N N5 0.40314(11) 0.29333(10) 0.49879(7) 0.01411(15) Uani d . 1 1
H H05 0.253(2) 0.345(2) 0.4940(14) 0.027(3) Uiso d . 1 1
O O1 -0.01526(10) 0.44520(9) 0.64628(6) 0.01777(14) Uani d . 1 1

loop_
_atom_site_aniso_label
_atom_site_aniso_U_11
_atom_site_aniso_U_22
_atom_site_aniso_U_33
_atom_site_aniso_U_12
_atom_site_aniso_U_13
_atom_site_aniso_U_23
N1 0.0113(3) 0.0266(4) 0.0117(3) -0.0051(3) 0.0009(2) -0.0060(3)
N2 0.0118(3) 0.0242(3) 0.0130(3) -0.0053(3) -0.0002(2) -0.0054(3)
C3 0.0129(3) 0.0170(3) 0.0117(3) -0.0054(3) 0.0003(3) -0.0029(3)
C4 0.0116(3) 0.0157(3) 0.0113(3) -0.0046(3) 0.0007(3) -0.0024(3)
C5 0.0121(3) 0.0168(3) 0.0117(3) -0.0042(3) 0.0011(3) -0.0024(3)
C11 0.0160(3) 0.0135(3) 0.0116(3) -0.0037(3) 0.0017(3) -0.0027(3)
C12 0.0208(4) 0.0175(4) 0.0155(4) -0.0041(3) -0.0021(3) -0.0041(3)
C13 0.0330(5) 0.0195(4) 0.0143(4) -0.0069(3) -0.0007(3) -0.0051(3)
C14 0.0314(5) 0.0192(4) 0.0179(4) -0.0064(3) 0.0084(3) -0.0069(3)
C15 0.0204(4) 0.0210(4) 0.0243(4) -0.0045(3) 0.0078(3) -0.0073(3)
C16 0.0157(4) 0.0194(4) 0.0181(4) -0.0039(3) 0.0021(3) -0.0050(3)
N3 0.0124(3) 0.0268(4) 0.0137(3) -0.0062(3) -0.0001(2) -0.0057(3)
N4 0.0139(3) 0.0142(3) 0.0113(3) -0.0050(2) 0.0003(2) -0.0020(2)
N5 0.0124(3) 0.0177(3) 0.0116(3) -0.0034(2) 0.0005(2) -0.0044(2)
O1 0.0138(3) 0.0252(3) 0.0137(3) -0.0046(2) -0.0017(2) -0.0037(2)

loop_
_atom_type_symbol
_atom_type_description
_atom_type_scat_dispersion_real
_atom_type_scat_dispersion_imag
_atom_type_scat_source
C C 0.0033 0.0016 'International Tables Vol C Tables 4.2.6.8 and 6.1.1.4'
H H 0.0000 0.0000 'International Tables Vol C Tables 4.2.6.8 and 6.1.1.4'
N N 0.0061 0.0033 'International Tables Vol C Tables 4.2.6.8 and 6.1.1.4'
O O 0.0106 0.0060 'International Tables Vol C Tables 4.2.6.8 and 6.1.1.4'

loop_
_geom_angle_atom_site_label_1
_geom_angle_atom_site_label_2
_geom_angle_atom_site_label_3
_geom_angle
C5 N1 N2 113.92(7)
C5 N1 H01 127.2(9)
N2 N1 H01 118.6(9)
C3 N2 N1 105.54(7)
N2 C3 N3 124.13(7)
N2 C3 C4 111.24(7)
N3 C3 C4 124.56(7)
N4 C4 C3 124.84(7)
N4 C4 C5 129.43(7)
C3 C4 C5 105.40(7)
O1 C5 N1 127.60(8)
O1 C5 C4 128.47(7)
N1 C5 C4 103.89(7)
C12 C11 C16 120.73(8)
C12 C11 N5 117.65(7)
C16 C11 N5 121.62(8)
C13 C12 C11 119.44(8)
C13 C12 H12 120.3
C11 C12 H12 120.3
C14 C13 C12 120.35(9)
C14 C13 H13 119.8
C12 C13 H13 119.8
C15 C14 C13 119.81(8)
C15 C14 H14 120.1
C13 C14 H14 120.1
C14 C15 C16 120.74(9)
C14 C15 H15 119.6
C16 C15 H15 119.6
C15 C16 C11 118.91(8)
C15 C16 H16 120.5
C11 C16 H16 120.5
C3 N3 H031 116.3(10)
C3 N3 H032 115.2(9)
H031 N3 H032 114.2(14)
C4 N4 N5 117.74(7)
N4 N5 C11 119.81(7)
N4 N5 H05 121.2(9)
C11 N5 H05 119.0(9)

loop_
_geom_bond_atom_site_label_1
_geom_bond_atom_site_label_2
_geom_bond_distance
N1 C5 1.3489(10)
N1 N2 1.4227(10)
N1 H01 0.931(14)
N2 C3 1.3130(10)
C3 N3 1.3602(10)
C3 C4 1.4502(11)
C4 N4 1.3070(10)
C4 C5 1.4682(11)
C5 O1 1.2438(10)
C11 C12 1.3949(11)
C11 C16 1.3970(12)
C11 N5 1.4055(10)
C12 C13 1.3916(12)
C12 H12 0.9500
C13 C14 1.3898(15)
C13 H13 0.9500
C14 C15 1.3894(14)
C14 H14 0.9500
C15 C16 1.3939(12)
C15 H15 0.9500
C16 H16 0.9500
N3 H031 0.899(16)
N3 H032 0.893(15)
N4 N5 1.3128(9)
N5 H05 0.920(14)

loop_
_geom_hbond_atom_site_label_D
_geom_hbond_atom_site_label_H
_geom_hbond_atom_site_label_A
_geom_hbond_site_symmetry_A
_geom_hbond_distance_DH
_geom_hbond_distance_HA
_geom_hbond_distance_DA
_geom_hbond_angle_DHA
N5 H05 O1 . 0.920(14) 2.164(14) 2.8524(9) 130.9(11)
N5 H05 O1 2_566 0.920(14) 2.266(14) 3.0176(10) 138.6(12)
N1 H01 N2 2_567 0.931(14) 2.089(14) 2.9272(10) 149.0(12)
N1 H01 N1 2_567 0.931(14) 2.547(14) 3.0692(14) 115.8(10)
N3 H031 N2 2_667 0.899(16) 2.369(16) 3.2424(10) 163.9(13)
N3 H032 O1 1_655 0.893(15) 2.185(15) 3.0428(10) 161.0(13)

loop_
_geom_torsion_atom_site_label_1
_geom_torsion_atom_site_label_2
_geom_torsion_atom_site_label_3
_geom_torsion_atom_site_label_4
_geom_torsion
C5 N1 N2 C3 0.58(10)
N1 N2 C3 N3 -176.87(8)
N1 N2 C3 C4 0.11(9)
N2 C3 C4 N4 -174.62(8)
N3 C3 C4 N4 2.34(13)
N2 C3 C4 C5 -0.68(9)
N3 C3 C4 C5 176.29(8)
N2 N1 C5 O1 176.90(8)
N2 N1 C5 C4 -0.97(9)
N4 C4 C5 O1 -3.32(15)
C3 C4 C5 O1 -176.89(8)
N4 C4 C5 N1 174.52(8)
C3 C4 C5 N1 0.96(8)
C16 C11 C12 C13 -0.78(13)
N5 C11 C12 C13 179.67(7)
C11 C12 C13 C14 0.95(13)
C12 C13 C14 C15 -0.15(14)
C13 C14 C15 C16 -0.83(14)
C14 C15 C16 C11 0.99(14)
C12 C11 C16 C15 -0.18(13)
N5 C11 C16 C15 179.36(8)
C3 C4 N4 N5 177.60(7)
C5 C4 N4 N5 5.17(13)
C4 N4 N5 C11 -175.90(7)
C12 C11 N5 N4 173.50(7)
C16 C11 N5 N4 -6.05(12)
